data_4303079
loop_
_publ_author_name
'H. M. Dhammika Bandara'
'Daniel P. Kennedy'
'Elif Akin'
'Christopher D. Incarvito'
'Shawn C. Burdette'

_publ_section_title
;
Photoinduced Release of Zn2+ with ZinCleav- 1: a Nitrobenzyl-Based Caged
Complex
;
_journal_name_full 'Inorganic Chemistry'
_journal_page_first 8445
_journal_page_last 8455
_journal_paper_doi 10.1021/ic901062n
_journal_volume 48
_journal_year 2009
_chemical_formula_moiety 'C16 H22 N6 O6 Zn '
_chemical_formula_sum 'C16 H22 N6 O6 Zn'
_chemical_formula_weight 459.77
_space_group_IT_number 14
_symmetry_cell_setting monoclinic
_symmetry_Int_Tables_number 14
_symmetry_space_group_name_Hall '-P 2yn'
_symmetry_space_group_name_H-M 'P 1 21/n 1'
_cell_angle_alpha 90.0000
_cell_angle_beta 93.9123(17)
_cell_angle_gamma 90.0000
_cell_formula_units_Z 4
_cell_length_a 8.6057(2)
_cell_length_b 15.3221(4)
_cell_length_c 14.2571(4)
_cell_measurement_reflns_used 8190
_cell_measurement_temperature 93.1
_cell_measurement_theta_max 65.1
_cell_measurement_theta_min 6.5
_cell_volume 1875.52(8)
_computing_cell_refinement PROCESS-AUTO
_computing_data_collection PROCESS-AUTO
_computing_data_reduction CrystalStructure
_computing_publication_material 'CrystalStructure 3.8'
_computing_structure_refinement SHELXL
_computing_structure_solution SHELXS97
_diffrn_detector_area_resol_mean 10.00
_diffrn_measured_fraction_theta_full 0.980
_diffrn_measured_fraction_theta_max 0.980
_diffrn_measurement_device_type 'Rigaku RAXIS-RAPID'
_diffrn_measurement_method \w
_diffrn_radiation_type 'Cu K\a'
_diffrn_radiation_wavelength 1.54187
_diffrn_reflns_av_R_equivalents 0.081
_diffrn_reflns_limit_h_max 6
_diffrn_reflns_limit_h_min -10
_diffrn_reflns_limit_k_max 18
_diffrn_reflns_limit_k_min -17
_diffrn_reflns_limit_l_max 16
_diffrn_reflns_limit_l_min -16
_diffrn_reflns_number 12725
_diffrn_reflns_theta_full 65.07
_diffrn_reflns_theta_max 65.07
_exptl_absorpt_coefficient_mu 2.263
_exptl_absorpt_correction_T_max 0.636
_exptl_absorpt_correction_T_min 0.471
_exptl_absorpt_correction_type multi-scan
_exptl_absorpt_process_details
;
    Higashi, T. (1995). Program for Absorption Correction.
    Rigaku Corporation, Tokyo, Japan.
;
_exptl_crystal_colour Colorless
_exptl_crystal_density_diffrn 1.628
_exptl_crystal_density_method 'not measured'
_exptl_crystal_description Plate
_exptl_crystal_F_000 952.00
_exptl_crystal_size_max 0.20
_exptl_crystal_size_mid 0.20
_exptl_crystal_size_min 0.20
_refine_diff_density_max 0.99
_refine_diff_density_min -0.83
_refine_ls_extinction_method none
_refine_ls_goodness_of_fit_ref 1.074
_refine_ls_hydrogen_treatment refall
_refine_ls_number_parameters 299
_refine_ls_number_reflns 3122
_refine_ls_R_factor_gt 0.0731
_refine_ls_shift/su_max 0.0000
_refine_ls_structure_factor_coef Fsqd
_refine_ls_weighting_details 'w = 1/[\s^2^(Fo^2^)+(0.0383P)^2^+6.8399P] where P=(Fo^2^+2Fc^2^)/3'
_refine_ls_weighting_scheme calc
_refine_ls_wR_factor_ref 0.1724
_reflns_number_gt 1804
_reflns_number_total 3122
_reflns_threshold_expression F^2^>2.0\s(F^2^)
_cod_data_source_file ic901062n_si_002.cif
_cod_data_source_block '_sb02'
_cod_original_cell_volume 1875.53(9)
_cod_original_formula_sum 'C16 H22 N6 O6 Zn '
_cod_database_code 4303079

loop_
_symmetry_equiv_pos_site_id
_symmetry_equiv_pos_as_xyz
1 +X,+Y,+Z
2 1/2-X,1/2+Y,1/2-Z
3 -X,-Y,-Z
4 1/2+X,1/2-Y,1/2+Z

loop_
_atom_site_label
_atom_site_type_symbol
_atom_site_fract_x
_atom_site_fract_y
_atom_site_fract_z
_atom_site_U_iso_or_equiv
_atom_site_adp_type
_atom_site_occupancy
_atom_site_symmetry_multiplicity
_atom_site_calc_flag
_atom_site_refinement_flags
_atom_site_disorder_assembly
_atom_site_disorder_group
Zn(1) Zn 0.72278(10) 0.24437(5) 0.49217(6) 0.0328(3) Uani 1.00 1 d . . .
O(1) O 0.8519(12) 0.3384(7) 0.5806(7) 0.040(2) Uani 0.50 1 d P . .
O(1') O 0.9434(11) 0.3006(5) 0.5142(6) 0.027(2) Uani 0.50 1 d P . .
O(2) O 1.0416(12) 0.3274(6) 0.4865(6) 0.039(2) Uani 0.50 1 d P . .
O(3) O 1.0740(6) 0.4112(3) 0.5898(3) 0.0692(18) Uani 1.00 1 d . . .
O(2') O 0.8408(12) 0.3998(7) 0.6035(8) 0.049(3) Uani 0.50 1 d P . .
O(4) O 0.8962(11) 0.1485(6) 0.4966(6) 0.045(2) Uani 0.50 1 d P . .
O(4') O 0.8619(11) 0.1489(5) 0.4096(6) 0.032(2) Uani 0.50 1 d P . .
O(5) O 0.9725(14) 0.1500(7) 0.3522(7) 0.048(2) Uani 0.50 1 d P . .
O(5') O 1.0644(11) 0.0946(6) 0.3434(6) 0.035(2) Uani 0.50 1 d P . .
O(6) O 1.0980(7) 0.1029(4) 0.4795(4) 0.088(2) Uani 1.00 1 d . . .
N(1) N 0.7012(7) 0.1723(3) 0.6209(4) 0.0470(17) Uani 1.00 1 d . . .
N(2) N 0.5138(5) 0.3021(3) 0.5501(3) 0.0259(12) Uani 1.00 1 d . . .
N(3) N 0.5470(6) 0.1772(3) 0.4005(3) 0.0359(14) Uani 1.00 1 d . . .
N(4) N 0.7109(6) 0.3235(3) 0.3677(3) 0.0338(14) Uani 1.00 1 d . . .
N(6) N 1.0006(8) 0.1243(3) 0.4260(5) 0.0431(16) Uani 1.00 1 d . . .
N(5) N 0.9708(8) 0.3665(4) 0.5612(4) 0.0448(17) Uani 1.00 1 d . . .
C(1) C 0.7703(10) 0.0963(5) 0.6450(7) 0.074(3) Uani 1.00 1 d . . .
C(2) C 0.7500(15) 0.0560(7) 0.7305(11) 0.113(6) Uani 1.00 1 d . . .
C(3) C 0.6642(14) 0.0948(7) 0.7934(9) 0.104(5) Uani 1.00 1 d . . .
C(4) C 0.5884(9) 0.1745(5) 0.7714(5) 0.061(2) Uani 1.00 1 d . . .
C(5) C 0.6111(9) 0.2102(4) 0.6821(5) 0.046(2) Uani 1.00 1 d . . .
C(6) C 0.5372(8) 0.2956(4) 0.6533(4) 0.0322(16) Uani 1.00 1 d . . .
C(7) C 0.4777(7) 0.3935(4) 0.5246(4) 0.0357(17) Uani 1.00 1 d . . .
C(8) C 0.3837(7) 0.2438(4) 0.5158(4) 0.0306(15) Uani 1.00 1 d . . .
C(9) C 0.3959(7) 0.2224(4) 0.4134(4) 0.0380(18) Uani 1.00 1 d . . .
C(10) C 0.5333(8) 0.0828(4) 0.4193(5) 0.049(2) Uani 1.00 1 d . . .
C(11) C 0.5927(9) 0.1911(4) 0.3027(4) 0.046(2) Uani 1.00 1 d . . .
C(12) C 0.6439(7) 0.2834(4) 0.2903(4) 0.0337(17) Uani 1.00 1 d . . .
C(13) C 0.6265(7) 0.3253(4) 0.2041(4) 0.0366(17) Uani 1.00 1 d . . .
C(14) C 0.6761(8) 0.4113(4) 0.1973(4) 0.0378(18) Uani 1.00 1 d . . .
C(15) C 0.7404(8) 0.4532(4) 0.2768(4) 0.0365(17) Uani 1.00 1 d . . .
C(16) C 0.7558(7) 0.4062(4) 0.3589(5) 0.0347(17) Uani 1.00 1 d . . .
H(1) H 0.8353 0.0693 0.6023 0.089 Uiso 1.00 1 c R . .
H(2) H 0.7969 0.0010 0.7443 0.136 Uiso 1.00 1 c R . .
H(3) H 0.6543 0.0685 0.8530 0.125 Uiso 1.00 1 c R . .
H(4) H 0.5253 0.2027 0.8144 0.074 Uiso 1.00 1 c R . .
H(5) H 0.4355 0.3011 0.6813 0.039 Uiso 1.00 1 c R . .
H(6) H 0.6046 0.3442 0.6774 0.039 Uiso 1.00 1 c R . .
H(7) H 0.4099 0.3950 0.4666 0.043 Uiso 1.00 1 c R . .
H(8) H 0.5746 0.4249 0.5150 0.043 Uiso 1.00 1 c R . .
H(9) H 0.4247 0.4214 0.5754 0.043 Uiso 1.00 1 c R . .
H(10) H 0.2829 0.2730 0.5242 0.037 Uiso 1.00 1 c R . .
H(11) H 0.3873 0.1893 0.5531 0.037 Uiso 1.00 1 c R . .
H(12) H 0.3082 0.1843 0.3912 0.046 Uiso 1.00 1 c R . .
H(13) H 0.3898 0.2768 0.3758 0.046 Uiso 1.00 1 c R . .
H(14) H 0.4580 0.0734 0.4669 0.058 Uiso 1.00 1 c R . .
H(15) H 0.6350 0.0597 0.4423 0.058 Uiso 1.00 1 c R . .
H(16) H 0.4977 0.0525 0.3612 0.058 Uiso 1.00 1 c R . .
H(17) H 0.5031 0.1781 0.2576 0.056 Uiso 1.00 1 c R . .
H(18) H 0.6787 0.1509 0.2896 0.056 Uiso 1.00 1 c R . .
H(19) H 0.5812 0.2958 0.1504 0.044 Uiso 1.00 1 c R . .
H(20) H 0.6660 0.4409 0.1387 0.045 Uiso 1.00 1 c R . .
H(21) H 0.7727 0.5124 0.2746 0.044 Uiso 1.00 1 c R . .
H(22) H 0.8017 0.4346 0.4132 0.042 Uiso 1.00 1 c R . .

loop_
_atom_site_aniso_label
_atom_site_aniso_U_11
_atom_site_aniso_U_22
_atom_site_aniso_U_33
_atom_site_aniso_U_12
_atom_site_aniso_U_13
_atom_site_aniso_U_23
Zn(1) 0.0259(5) 0.0277(5) 0.0446(6) -0.0020(4) 0.0005(4) -0.0040(4)
O(1) 0.027(6) 0.049(7) 0.043(6) -0.008(5) -0.000(5) 0.020(5)
O(1') 0.032(6) 0.023(5) 0.028(5) -0.010(4) 0.018(4) -0.004(4)
O(2) 0.043(7) 0.044(6) 0.031(5) 0.004(5) 0.012(5) -0.007(4)
O(3) 0.063(4) 0.066(4) 0.074(4) -0.036(3) -0.031(3) 0.011(3)
O(2') 0.032(6) 0.039(6) 0.077(8) 0.010(5) 0.016(5) -0.013(6)
O(4) 0.057(7) 0.050(6) 0.030(5) 0.001(5) 0.026(5) 0.009(4)
O(4') 0.032(6) 0.024(5) 0.039(6) 0.006(4) 0.006(5) -0.016(4)
O(5) 0.062(8) 0.045(7) 0.036(6) -0.001(6) 0.001(6) -0.002(5)
O(5') 0.044(6) 0.034(5) 0.027(5) 0.002(4) 0.011(4) -0.008(4)
O(6) 0.056(4) 0.108(5) 0.093(5) -0.044(3) -0.042(3) 0.060(4)
N(1) 0.039(4) 0.033(3) 0.067(4) 0.000(3) -0.015(3) -0.003(3)
N(2) 0.030(3) 0.024(2) 0.024(2) -0.005(2) -0.000(2) -0.004(2)
N(3) 0.044(4) 0.026(3) 0.037(3) -0.012(2) 0.006(2) -0.004(2)
N(4) 0.037(3) 0.033(3) 0.033(3) -0.012(2) 0.012(2) -0.009(2)
N(6) 0.037(4) 0.027(3) 0.065(5) -0.003(3) -0.001(3) 0.008(3)
N(5) 0.051(5) 0.030(3) 0.051(4) -0.007(3) -0.018(3) 0.013(3)
C(1) 0.061(6) 0.027(4) 0.128(9) -0.001(4) -0.047(6) 0.001(5)
C(2) 0.092(10) 0.038(7) 0.196(17) -0.025(6) -0.091(10) 0.034(8)
C(3) 0.112(11) 0.065(8) 0.122(11) -0.066(7) -0.094(8) 0.077(7)
C(4) 0.070(6) 0.062(5) 0.047(5) -0.047(4) -0.035(4) 0.025(4)
C(5) 0.050(5) 0.036(4) 0.047(4) -0.017(3) -0.025(4) 0.003(3)
C(6) 0.041(4) 0.031(3) 0.025(3) -0.002(3) 0.007(3) 0.002(3)
C(7) 0.037(4) 0.031(3) 0.039(4) 0.013(3) -0.000(3) 0.009(3)
C(8) 0.032(4) 0.036(4) 0.024(3) -0.001(3) 0.001(2) -0.005(3)
C(9) 0.024(4) 0.045(4) 0.044(4) -0.011(3) -0.003(3) -0.002(3)
C(10) 0.060(5) 0.036(4) 0.050(5) -0.015(4) 0.004(4) -0.013(3)
C(11) 0.059(5) 0.042(4) 0.039(4) -0.019(4) 0.012(3) -0.013(3)
C(12) 0.033(4) 0.035(4) 0.035(4) -0.015(3) 0.015(3) -0.017(3)
C(13) 0.037(4) 0.045(4) 0.029(3) -0.013(3) 0.013(3) -0.014(3)
C(14) 0.041(4) 0.042(4) 0.032(4) -0.009(3) 0.010(3) -0.001(3)
C(15) 0.046(4) 0.033(4) 0.031(4) -0.010(3) 0.010(3) -0.005(3)
C(16) 0.033(4) 0.029(4) 0.044(4) -0.008(3) 0.011(3) -0.009(3)

loop_
_atom_type_symbol
_atom_type_description
_atom_type_scat_dispersion_real
_atom_type_scat_dispersion_imag
_atom_type_scat_source
Zn Zn -1.549 0.678
;
International Tables for Crystallography
(1992, Vol. C, Tables 4.2.6.8 and 6.1.1.4)
;
O O 0.049 0.032
;
International Tables for Crystallography
(1992, Vol. C, Tables 4.2.6.8 and 6.1.1.4)
;
N N 0.031 0.018
;
International Tables for Crystallography
(1992, Vol. C, Tables 4.2.6.8 and 6.1.1.4)
;
C C 0.018 0.009
;
International Tables for Crystallography
(1992, Vol. C, Tables 4.2.6.8 and 6.1.1.4)
;
H H 0.000 0.000
;
International Tables for Crystallography
(1992, Vol. C, Table 6.1.1.4)
;

loop_
_geom_angle_atom_site_label_1
_geom_angle_atom_site_label_2
_geom_angle_atom_site_label_3
_geom_angle
_geom_angle_publ_flag
_geom_angle_site_symmetry_1
_geom_angle_site_symmetry_2
_geom_angle_site_symmetry_3
O(1) Zn(1) O(1') 38.3(3) yes . . .
O(1) Zn(1) O(4) 96.5(3) yes . . .
O(1) Zn(1) O(4') 117.5(3) yes . . .
O(1) Zn(1) N(1) 85.2(3) yes . . .
O(1) Zn(1) N(2) 85.1(3) yes . . .
O(1) Zn(1) N(3) 164.8(3) yes . . .
O(1) Zn(1) N(4) 95.7(3) yes . . .
O(1') Zn(1) O(4) 69.2(3) yes . . .
O(1') Zn(1) O(4') 80.6(3) yes . . .
O(1') Zn(1) N(1) 102.3(2) yes . . .
O(1') Zn(1) N(2) 122.2(2) yes . . .
O(1') Zn(1) N(3) 150.3(2) yes . . .
O(1') Zn(1) N(4) 83.3(2) yes . . .
O(4) Zn(1) O(4') 33.1(3) yes . . .
O(4) Zn(1) N(1) 73.6(3) yes . . .
O(4) Zn(1) N(2) 149.9(2) yes . . .
O(4) Zn(1) N(3) 98.7(2) yes . . .
O(4) Zn(1) N(4) 114.6(3) yes . . .
O(4') Zn(1) N(1) 100.9(2) yes . . .
O(4') Zn(1) N(2) 157.2(2) yes . . .
O(4') Zn(1) N(3) 75.8(2) yes . . .
O(4') Zn(1) N(4) 86.1(2) yes . . .
N(1) Zn(1) N(2) 76.6(2) yes . . .
N(1) Zn(1) N(3) 99.8(2) yes . . .
N(1) Zn(1) N(4) 171.6(2) yes . . .
N(2) Zn(1) N(3) 82.20(19) yes . . .
N(2) Zn(1) N(4) 95.08(19) yes . . .
N(3) Zn(1) N(4) 77.3(2) yes . . .
Zn(1) O(1) O(1') 67.7(5) yes . . .
Zn(1) O(1) O(2') 139.1(10) yes . . .
Zn(1) O(1) N(5) 122.2(7) yes . . .
O(1') O(1) O(2') 132.8(12) yes . . .
O(1') O(1) N(5) 56.3(6) yes . . .
O(2') O(1) N(5) 80.5(10) yes . . .
Zn(1) O(1') O(1) 74.0(6) yes . . .
Zn(1) O(1') O(2) 149.1(8) yes . . .
Zn(1) O(1') N(5) 124.1(7) yes . . .
O(1) O(1') O(2) 127.1(10) yes . . .
O(1) O(1') N(5) 52.0(6) yes . . .
O(2) O(1') N(5) 75.6(8) yes . . .
O(1') O(2) N(5) 58.2(7) yes . . .
O(1) O(2') N(5) 54.7(8) yes . . .
Zn(1) O(4) O(4') 81.2(6) yes . . .
Zn(1) O(4) N(6) 129.5(6) yes . . .
O(4') O(4) N(6) 55.1(6) yes . . .
Zn(1) O(4') O(4) 65.6(6) yes . . .
Zn(1) O(4') O(5) 139.0(7) yes . . .
Zn(1) O(4') N(6) 128.7(6) yes . . .
O(4) O(4') O(5) 119.4(9) yes . . .
O(4) O(4') N(6) 70.1(7) yes . . .
O(5) O(4') N(6) 52.7(7) yes . . .
O(4') O(5) O(5') 126.0(10) yes . . .
O(4') O(5) N(6) 61.9(7) yes . . .
O(5') O(5) N(6) 75.2(8) yes . . .
O(5) O(5') N(6) 51.2(6) yes . . .
Zn(1) N(1) C(1) 126.8(6) yes . . .
Zn(1) N(1) C(5) 114.8(4) yes . . .
C(1) N(1) C(5) 118.4(7) yes . . .
Zn(1) N(2) C(6) 106.6(3) yes . . .
Zn(1) N(2) C(7) 116.8(3) yes . . .
Zn(1) N(2) C(8) 104.5(3) yes . . .
C(6) N(2) C(7) 108.8(4) yes . . .
C(6) N(2) C(8) 109.6(4) yes . . .
C(7) N(2) C(8) 110.4(4) yes . . .
Zn(1) N(3) C(9) 106.3(3) yes . . .
Zn(1) N(3) C(10) 114.4(4) yes . . .
Zn(1) N(3) C(11) 106.0(4) yes . . .
C(9) N(3) C(10) 110.5(5) yes . . .
C(9) N(3) C(11) 109.7(5) yes . . .
C(10) N(3) C(11) 109.8(5) yes . . .
Zn(1) N(4) C(12) 114.2(4) yes . . .
Zn(1) N(4) C(16) 128.1(4) yes . . .
C(12) N(4) C(16) 117.6(5) yes . . .
O(4) N(6) O(4') 54.9(6) yes . . .
O(4) N(6) O(5) 117.0(8) yes . . .
O(4) N(6) O(5') 164.5(7) yes . . .
O(4) N(6) O(6) 94.1(7) yes . . .
O(4') N(6) O(5) 65.4(8) yes . . .
O(4') N(6) O(5') 111.2(7) yes . . .
O(4') N(6) O(6) 148.6(9) yes . . .
O(5) N(6) O(5') 53.6(7) yes . . .
O(5) N(6) O(6) 145.1(9) yes . . .
O(5') N(6) O(6) 99.0(6) yes . . .
O(1) N(5) O(1') 71.6(8) yes . . .
O(1) N(5) O(2) 117.4(8) yes . . .
O(1) N(5) O(3) 142.4(8) yes . . .
O(1) N(5) O(2') 44.8(7) yes . . .
O(1') N(5) O(2) 46.2(6) yes . . .
O(1') N(5) O(3) 141.7(8) yes . . .
O(1') N(5) O(2') 113.9(8) yes . . .
O(2) N(5) O(3) 99.0(7) yes . . .
O(2) N(5) O(2') 152.3(8) yes . . .
O(3) N(5) O(2') 104.2(7) yes . . .
N(1) C(1) C(2) 122.1(9) yes . . .
C(1) C(2) C(3) 120.0(10) yes . . .
C(2) C(3) C(4) 120.2(11) yes . . .
C(3) C(4) C(5) 116.5(8) yes . . .
N(1) C(5) C(4) 122.9(6) yes . . .
N(1) C(5) C(6) 116.9(6) yes . . .
C(4) C(5) C(6) 120.2(6) yes . . .
N(2) C(6) C(5) 111.0(5) yes . . .
N(2) C(8) C(9) 110.4(5) yes . . .
N(3) C(9) C(8) 109.8(5) yes . . .
N(3) C(11) C(12) 110.1(5) yes . . .
N(4) C(12) C(11) 116.4(5) yes . . .
N(4) C(12) C(13) 121.7(6) yes . . .
C(11) C(12) C(13) 121.9(5) yes . . .
C(12) C(13) C(14) 119.1(6) yes . . .
C(13) C(14) C(15) 119.3(6) yes . . .
C(14) C(15) C(16) 117.7(6) yes . . .
N(4) C(16) C(15) 124.5(6) yes . . .
N(1) C(1) H(1) 119.0 no . . .
C(2) C(1) H(1) 119.0 no . . .
C(1) C(2) H(2) 120.0 no . . .
C(3) C(2) H(2) 120.0 no . . .
C(2) C(3) H(3) 119.9 no . . .
C(4) C(3) H(3) 119.9 no . . .
C(3) C(4) H(4) 121.8 no . . .
C(5) C(4) H(4) 121.8 no . . .
N(2) C(6) H(5) 109.4 no . . .
N(2) C(6) H(6) 109.4 no . . .
C(5) C(6) H(5) 109.4 no . . .
C(5) C(6) H(6) 109.4 no . . .
H(5) C(6) H(6) 108.0 no . . .
N(2) C(7) H(7) 109.5 no . . .
N(2) C(7) H(8) 109.5 no . . .
N(2) C(7) H(9) 109.5 no . . .
H(7) C(7) H(8) 109.5 no . . .
H(7) C(7) H(9) 109.5 no . . .
H(8) C(7) H(9) 109.5 no . . .
N(2) C(8) H(10) 109.6 no . . .
N(2) C(8) H(11) 109.6 no . . .
C(9) C(8) H(10) 109.6 no . . .
C(9) C(8) H(11) 109.6 no . . .
H(10) C(8) H(11) 108.1 no . . .
N(3) C(9) H(12) 109.7 no . . .
N(3) C(9) H(13) 109.7 no . . .
C(8) C(9) H(12) 109.7 no . . .
C(8) C(9) H(13) 109.7 no . . .
H(12) C(9) H(13) 108.2 no . . .
N(3) C(10) H(14) 109.5 no . . .
N(3) C(10) H(15) 109.5 no . . .
N(3) C(10) H(16) 109.5 no . . .
H(14) C(10) H(15) 109.5 no . . .
H(14) C(10) H(16) 109.5 no . . .
H(15) C(10) H(16) 109.5 no . . .
N(3) C(11) H(17) 109.6 no . . .
N(3) C(11) H(18) 109.7 no . . .
C(12) C(11) H(17) 109.6 no . . .
C(12) C(11) H(18) 109.6 no . . .
H(17) C(11) H(18) 108.2 no . . .
C(12) C(13) H(19) 120.5 no . . .
C(14) C(13) H(19) 120.5 no . . .
C(13) C(14) H(20) 120.3 no . . .
C(15) C(14) H(20) 120.3 no . . .
C(14) C(15) H(21) 121.2 no . . .
C(16) C(15) H(21) 121.2 no . . .
N(4) C(16) H(22) 117.7 no . . .
C(15) C(16) H(22) 117.7 no . . .

loop_
_geom_bond_atom_site_label_1
_geom_bond_atom_site_label_2
_geom_bond_distance
_geom_bond_publ_flag
_geom_bond_site_symmetry_1
_geom_bond_site_symmetry_2
Zn(1) O(1) 2.170(10) yes . .
Zn(1) O(1') 2.089(9) yes . .
Zn(1) O(4) 2.092(9) yes . .
Zn(1) O(4') 2.269(9) yes . .
Zn(1) N(1) 2.161(6) yes . .
Zn(1) N(2) 2.214(5) yes . .
Zn(1) N(3) 2.187(5) yes . .
Zn(1) N(4) 2.145(5) yes . .
O(1) O(1') 1.398(14) yes . .
O(1) O(2') 1.002(15) yes . .
O(1) N(5) 1.161(13) yes . .
O(1') O(2) 1.041(14) yes . .
O(1') N(5) 1.226(10) yes . .
O(2) N(5) 1.398(12) yes . .
O(3) N(5) 1.173(8) yes . .
O(2') N(5) 1.403(13) yes . .
O(4) O(4') 1.255(13) yes . .
O(4) N(6) 1.443(12) yes . .
O(4') O(5) 1.297(15) yes . .
O(4') N(6) 1.258(11) yes . .
O(5) O(5') 1.173(14) yes . .
O(5) N(6) 1.134(12) yes . .
O(5') N(6) 1.408(11) yes . .
O(6) N(6) 1.142(9) yes . .
N(1) C(1) 1.341(10) yes . .
N(1) C(5) 1.339(10) yes . .
N(2) C(6) 1.475(7) yes . .
N(2) C(7) 1.474(7) yes . .
N(2) C(8) 1.488(8) yes . .
N(3) C(9) 1.495(8) yes . .
N(3) C(10) 1.479(8) yes . .
N(3) C(11) 1.490(8) yes . .
N(4) C(12) 1.356(8) yes . .
N(4) C(16) 1.334(8) yes . .
C(1) C(2) 1.388(19) yes . .
C(2) C(3) 1.339(19) yes . .
C(3) C(4) 1.410(14) yes . .
C(4) C(5) 1.410(11) yes . .
C(5) C(6) 1.501(9) yes . .
C(8) C(9) 1.507(8) yes . .
C(11) C(12) 1.496(9) yes . .
C(12) C(13) 1.387(9) yes . .
C(13) C(14) 1.389(9) yes . .
C(14) C(15) 1.385(9) yes . .
C(15) C(16) 1.373(9) yes . .
C(1) H(1) 0.950 no . .
C(2) H(2) 0.950 no . .
C(3) H(3) 0.950 no . .
C(4) H(4) 0.950 no . .
C(6) H(5) 0.990 no . .
C(6) H(6) 0.990 no . .
C(7) H(7) 0.980 no . .
C(7) H(8) 0.980 no . .
C(7) H(9) 0.980 no . .
C(8) H(10) 0.990 no . .
C(8) H(11) 0.990 no . .
C(9) H(12) 0.990 no . .
C(9) H(13) 0.990 no . .
C(10) H(14) 0.980 no . .
C(10) H(15) 0.980 no . .
C(10) H(16) 0.980 no . .
C(11) H(17) 0.990 no . .
C(11) H(18) 0.990 no . .
C(13) H(19) 0.950 no . .
C(14) H(20) 0.950 no . .
C(15) H(21) 0.950 no . .
C(16) H(22) 0.950 no . .

loop_
_geom_contact_atom_site_label_1
_geom_contact_atom_site_label_2
_geom_contact_distance
_geom_contact_publ_flag
_geom_contact_site_symmetry_1
_geom_contact_site_symmetry_2
O(1') C(13) 3.599(10) ? . 4_555
O(2) C(3) 3.242(16) ? . 4_554
O(2) C(4) 3.120(12) ? . 4_554
O(2) C(8) 3.212(12) ? . 1_655
O(3) C(11) 3.410(8) ? . 4_555
O(3) C(15) 3.173(8) ? . 3_766
O(3) C(16) 3.218(8) ? . 3_766
O(2') C(2) 3.493(18) ? . 2_656
O(2') C(3) 3.331(16) ? . 2_656
O(4) C(13) 3.469(11) ? . 4_555
O(5) C(4) 3.116(13) ? . 4_554
O(5) C(5) 3.506(13) ? . 4_554
O(5) C(6) 3.043(12) ? . 4_554
O(5') C(1) 3.252(12) ? . 3_756
O(5') C(2) 3.036(16) ? . 3_756
O(5') C(6) 3.186(10) ? . 4_554
O(5') C(9) 3.547(11) ? . 1_655
O(5') C(14) 3.514(11) ? . 2_645
O(6) C(8) 3.286(9) ? . 1_655
O(6) C(9) 3.339(9) ? . 1_655
O(6) C(13) 3.378(9) ? . 4_555
O(6) C(14) 3.139(9) ? . 4_555
C(1) O(5') 3.252(12) ? . 3_756
C(1) C(13) 3.345(11) ? . 4_555
C(1) C(14) 3.522(11) ? . 4_555
C(2) O(2') 3.493(18) ? . 2_646
C(2) O(5') 3.036(16) ? . 3_756
C(3) O(2) 3.242(16) ? . 4_455
C(3) O(2') 3.331(16) ? . 2_646
C(4) O(2) 3.120(12) ? . 4_455
C(4) O(5) 3.116(13) ? . 4_455
C(4) C(9) 3.587(10) ? . 4_555
C(4) C(15) 3.582(10) ? . 4_455
C(4) C(16) 3.430(10) ? . 4_455
C(5) O(5) 3.506(13) ? . 4_455
C(6) O(5) 3.043(12) ? . 4_455
C(6) O(5') 3.186(10) ? . 4_455
C(7) C(7) 3.366(8) ? . 3_666
C(8) O(2) 3.212(12) ? . 1_455
C(8) O(6) 3.286(9) ? . 1_455
C(9) O(5') 3.547(11) ? . 1_455
C(9) O(6) 3.339(9) ? . 1_455
C(9) C(4) 3.587(10) ? . 4_454
C(10) C(10) 3.498(9) ? . 3_656
C(11) O(3) 3.410(8) ? . 4_454
C(13) O(1') 3.599(10) ? . 4_454
C(13) O(4) 3.469(11) ? . 4_454
C(13) O(6) 3.378(9) ? . 4_454
C(13) C(1) 3.345(11) ? . 4_454
C(14) O(5') 3.514(11) ? . 2_655
C(14) O(6) 3.139(9) ? . 4_454
C(14) C(1) 3.522(11) ? . 4_454
C(15) O(3) 3.173(8) ? . 3_766
C(15) C(4) 3.582(10) ? . 4_554
C(16) O(3) 3.218(8) ? . 3_766
C(16) C(4) 3.430(10) ? . 4_554
O(1) H(17) 2.771 ? . 4_555
O(1) H(19) 2.974 ? . 4_555
O(1') H(4) 2.982 ? . 4_554
O(1') H(10) 2.946 ? . 1_655
O(1') H(17) 3.488 ? . 4_555
O(1') H(19) 2.653 ? . 4_555
O(2) H(3) 2.713 ? . 4_554
O(2) H(4) 2.491 ? . 4_554
O(2) H(7) 3.365 ? . 1_655
O(2) H(10) 2.269 ? . 1_655
O(2) H(12) 3.514 ? . 1_655
O(2) H(13) 3.566 ? . 1_655
O(2) H(19) 3.005 ? . 4_555
O(3) H(3) 3.247 ? . 2_656
O(3) H(3) 3.506 ? . 4_554
O(3) H(7) 3.492 ? . 1_655
O(3) H(9) 3.042 ? . 1_655
O(3) H(10) 2.971 ? . 1_655
O(3) H(17) 2.857 ? . 4_555
O(3) H(18) 3.079 ? . 4_555
O(3) H(19) 3.286 ? . 4_555
O(3) H(21) 2.549 ? . 3_766
O(3) H(22) 2.594 ? . 3_766
O(2') H(2) 2.978 ? . 2_656
O(2') H(3) 2.657 ? . 2_656
O(2') H(17) 2.790 ? . 4_555
O(4) H(19) 2.755 ? . 4_555
O(4) H(20) 3.275 ? . 4_555
O(4') H(4) 3.041 ? . 4_554
O(4') H(5) 3.444 ? . 4_554
O(4') H(20) 3.266 ? . 2_645
O(4') H(21) 3.494 ? . 2_645
O(5) H(2) 3.400 ? . 3_756
O(5) H(4) 2.372 ? . 4_554
O(5) H(5) 2.548 ? . 4_554
O(5) H(6) 2.810 ? . 4_554
O(5) H(12) 2.952 ? . 1_655
O(5) H(20) 3.423 ? . 2_645
O(5) H(21) 3.413 ? . 2_645
O(5') H(1) 2.749 ? . 3_756
O(5') H(2) 2.311 ? . 3_756
O(5') H(4) 3.148 ? . 4_554
O(5') H(5) 2.963 ? . 4_554
O(5') H(6) 2.592 ? . 4_554
O(5') H(12) 2.561 ? . 1_655
O(5') H(20) 3.100 ? . 2_645
O(5') H(21) 3.489 ? . 2_645
O(6) H(1) 2.957 ? . 3_756
O(6) H(10) 3.097 ? . 1_655
O(6) H(11) 2.948 ? . 1_655
O(6) H(12) 2.593 ? . 1_655
O(6) H(14) 3.148 ? . 1_655
O(6) H(15) 3.518 ? . 3_756
O(6) H(19) 2.900 ? . 4_555
O(6) H(20) 2.400 ? . 4_555
N(1) H(19) 3.305 ? . 4_555
N(4) H(4) 2.889 ? . 4_554
N(6) H(1) 3.321 ? . 3_756
N(6) H(4) 3.107 ? . 4_554
N(6) H(10) 3.548 ? . 1_655
N(6) H(12) 2.877 ? . 1_655
N(6) H(19) 3.452 ? . 4_555
N(6) H(20) 3.258 ? . 2_645
N(6) H(20) 3.410 ? . 4_555
N(5) H(3) 3.523 ? . 2_656
N(5) H(3) 3.597 ? . 4_554
N(5) H(10) 3.120 ? . 1_655
N(5) H(17) 2.876 ? . 4_555
N(5) H(19) 2.921 ? . 4_555
C(1) H(14) 3.569 ? . 3_656
C(1) H(16) 3.241 ? . 3_656
C(1) H(19) 3.142 ? . 4_555
C(1) H(20) 3.460 ? . 4_555
C(2) H(13) 3.459 ? . 4_555
C(2) H(16) 2.939 ? . 3_656
C(3) H(7) 3.143 ? . 4_555
C(3) H(13) 2.952 ? . 4_555
C(3) H(16) 3.387 ? . 3_656
C(4) H(12) 3.277 ? . 4_555
C(4) H(13) 2.996 ? . 4_555
C(5) H(13) 3.538 ? . 4_555
C(7) H(7) 3.382 ? . 3_666
C(7) H(8) 2.870 ? . 3_666
C(7) H(9) 3.309 ? . 3_666
C(8) H(19) 3.392 ? . 4_455
C(9) H(4) 3.587 ? . 4_454
C(10) H(14) 2.889 ? . 3_656
C(10) H(15) 3.338 ? . 3_656
C(10) H(20) 3.520 ? . 2_645
C(10) H(21) 3.496 ? . 2_645
C(11) H(5) 3.522 ? . 4_554
C(11) H(21) 3.198 ? . 2_645
C(12) H(4) 3.284 ? . 4_554
C(12) H(5) 3.305 ? . 4_554
C(13) H(1) 3.240 ? . 4_454
C(13) H(5) 3.324 ? . 4_554
C(13) H(10) 3.336 ? . 4_554
C(13) H(11) 3.221 ? . 4_554
C(14) H(1) 3.160 ? . 4_454
C(14) H(11) 3.226 ? . 4_554
C(14) H(15) 3.495 ? . 2_655
C(15) H(4) 3.439 ? . 4_554
C(15) H(9) 3.250 ? . 3_666
C(15) H(16) 3.445 ? . 2_655
C(15) H(18) 3.263 ? . 2_655
C(16) H(3) 3.458 ? . 4_554
C(16) H(4) 2.961 ? . 4_554
C(16) H(9) 3.235 ? . 3_666
H(1) O(5') 2.749 ? . 3_756
H(1) O(6) 2.957 ? . 3_756
H(1) N(6) 3.321 ? . 3_756
H(1) C(13) 3.240 ? . 4_555
H(1) C(14) 3.160 ? . 4_555
H(1) H(14) 3.432 ? . 3_656
H(1) H(16) 3.489 ? . 3_656
H(1) H(19) 3.005 ? . 4_555
H(1) H(20) 2.862 ? . 4_555
H(2) O(2') 2.978 ? . 2_646
H(2) O(5) 3.400 ? . 3_756
H(2) O(5') 2.311 ? . 3_756
H(2) H(6) 2.758 ? . 2_646
H(2) H(12) 3.517 ? . 3_656
H(2) H(16) 2.974 ? . 3_656
H(3) O(2) 2.713 ? . 4_455
H(3) O(3) 3.247 ? . 2_646
H(3) O(3) 3.506 ? . 4_455
H(3) O(2') 2.657 ? . 2_646
H(3) N(5) 3.523 ? . 2_646
H(3) N(5) 3.597 ? . 4_455
H(3) C(16) 3.458 ? . 4_455
H(3) H(7) 2.699 ? . 4_555
H(3) H(10) 3.566 ? . 4_555
H(3) H(13) 3.122 ? . 4_555
H(3) H(22) 3.209 ? . 4_455
H(4) O(1') 2.982 ? . 4_455
H(4) O(2) 2.491 ? . 4_455
H(4) O(4') 3.041 ? . 4_455
H(4) O(5) 2.372 ? . 4_455
H(4) O(5') 3.148 ? . 4_455
H(4) N(4) 2.889 ? . 4_455
H(4) N(6) 3.107 ? . 4_455
H(4) C(9) 3.587 ? . 4_555
H(4) C(12) 3.284 ? . 4_455
H(4) C(15) 3.439 ? . 4_455
H(4) C(16) 2.961 ? . 4_455
H(4) H(12) 3.124 ? . 4_555
H(4) H(13) 3.214 ? . 4_555
H(4) H(22) 3.238 ? . 4_455
H(5) O(4') 3.444 ? . 4_455
H(5) O(5) 2.548 ? . 4_455
H(5) O(5') 2.963 ? . 4_455
H(5) C(11) 3.522 ? . 4_455
H(5) C(12) 3.305 ? . 4_455
H(5) C(13) 3.324 ? . 4_455
H(5) H(18) 2.877 ? . 4_455
H(5) H(19) 3.392 ? . 4_455
H(5) H(21) 3.454 ? . 3_666
H(6) O(5) 2.810 ? . 4_455
H(6) O(5') 2.592 ? . 4_455
H(6) H(2) 2.758 ? . 2_656
H(6) H(12) 3.438 ? . 4_555
H(6) H(17) 3.557 ? . 4_555
H(7) O(2) 3.365 ? . 1_455
H(7) O(3) 3.492 ? . 1_455
H(7) C(3) 3.143 ? . 4_454
H(7) C(7) 3.382 ? . 3_666
H(7) H(3) 2.699 ? . 4_454
H(7) H(8) 2.775 ? . 3_666
H(7) H(9) 3.228 ? . 3_666
H(8) C(7) 2.870 ? . 3_666
H(8) H(7) 2.775 ? . 3_666
H(8) H(8) 2.657 ? . 3_666
H(8) H(9) 2.686 ? . 3_666
H(9) O(3) 3.042 ? . 1_455
H(9) C(7) 3.309 ? . 3_666
H(9) C(15) 3.250 ? . 3_666
H(9) C(16) 3.235 ? . 3_666
H(9) H(7) 3.228 ? . 3_666
H(9) H(8) 2.686 ? . 3_666
H(9) H(9) 3.534 ? . 3_666
H(9) H(21) 2.997 ? . 3_666
H(9) H(22) 2.956 ? . 3_666
H(10) O(1') 2.946 ? . 1_455
H(10) O(2) 2.269 ? . 1_455
H(10) O(3) 2.971 ? . 1_455
H(10) O(6) 3.097 ? . 1_455
H(10) N(6) 3.548 ? . 1_455
H(10) N(5) 3.120 ? . 1_455
H(10) C(13) 3.336 ? . 4_455
H(10) H(3) 3.566 ? . 4_454
H(10) H(19) 2.790 ? . 4_455
H(11) O(6) 2.948 ? . 1_455
H(11) C(13) 3.221 ? . 4_455
H(11) C(14) 3.226 ? . 4_455
H(11) H(19) 3.068 ? . 4_455
H(11) H(20) 3.068 ? . 4_455
H(12) O(2) 3.514 ? . 1_455
H(12) O(5) 2.952 ? . 1_455
H(12) O(5') 2.561 ? . 1_455
H(12) O(6) 2.593 ? . 1_455
H(12) N(6) 2.877 ? . 1_455
H(12) C(4) 3.277 ? . 4_454
H(12) H(2) 3.517 ? . 3_656
H(12) H(4) 3.124 ? . 4_454
H(12) H(6) 3.438 ? . 4_454
H(13) O(2) 3.566 ? . 1_455
H(13) C(2) 3.459 ? . 4_454
H(13) C(3) 2.952 ? . 4_454
H(13) C(4) 2.996 ? . 4_454
H(13) C(5) 3.538 ? . 4_454
H(13) H(3) 3.122 ? . 4_454
H(13) H(4) 3.214 ? . 4_454
H(14) O(6) 3.148 ? . 1_455
H(14) C(1) 3.569 ? . 3_656
H(14) C(10) 2.889 ? . 3_656
H(14) H(1) 3.432 ? . 3_656
H(14) H(14) 2.525 ? . 3_656
H(14) H(15) 2.572 ? . 3_656
H(14) H(16) 3.123 ? . 3_656
H(15) O(6) 3.518 ? . 3_756
H(15) C(10) 3.338 ? . 3_656
H(15) C(14) 3.495 ? . 2_645
H(15) H(14) 2.572 ? . 3_656
H(15) H(15) 3.460 ? . 3_656
H(15) H(16) 3.543 ? . 3_656
H(15) H(20) 2.801 ? . 2_645
H(15) H(21) 3.325 ? . 2_645
H(16) C(1) 3.241 ? . 3_656
H(16) C(2) 2.939 ? . 3_656
H(16) C(3) 3.387 ? . 3_656
H(16) C(15) 3.445 ? . 2_645
H(16) H(1) 3.489 ? . 3_656
H(16) H(2) 2.974 ? . 3_656
H(16) H(14) 3.123 ? . 3_656
H(16) H(15) 3.543 ? . 3_656
H(16) H(20) 3.361 ? . 2_645
H(16) H(21) 2.924 ? . 2_645
H(17) O(1) 2.771 ? . 4_454
H(17) O(1') 3.488 ? . 4_454
H(17) O(3) 2.857 ? . 4_454
H(17) O(2') 2.790 ? . 4_454
H(17) N(5) 2.876 ? . 4_454
H(17) H(6) 3.557 ? . 4_454
H(17) H(21) 3.240 ? . 2_645
H(18) O(3) 3.079 ? . 4_454
H(18) C(15) 3.263 ? . 2_645
H(18) H(5) 2.877 ? . 4_554
H(18) H(21) 2.360 ? . 2_645
H(19) O(1) 2.974 ? . 4_454
H(19) O(1') 2.653 ? . 4_454
H(19) O(2) 3.005 ? . 4_454
H(19) O(3) 3.286 ? . 4_454
H(19) O(4) 2.755 ? . 4_454
H(19) O(6) 2.900 ? . 4_454
H(19) N(1) 3.305 ? . 4_454
H(19) N(6) 3.452 ? . 4_454
H(19) N(5) 2.921 ? . 4_454
H(19) C(1) 3.142 ? . 4_454
H(19) C(8) 3.392 ? . 4_554
H(19) H(1) 3.005 ? . 4_454
H(19) H(5) 3.392 ? . 4_554
H(19) H(10) 2.790 ? . 4_554
H(19) H(11) 3.068 ? . 4_554
H(20) O(4) 3.275 ? . 4_454
H(20) O(4') 3.266 ? . 2_655
H(20) O(5) 3.423 ? . 2_655
H(20) O(5') 3.100 ? . 2_655
H(20) O(6) 2.400 ? . 4_454
H(20) N(6) 3.258 ? . 2_655
H(20) N(6) 3.410 ? . 4_454
H(20) C(1) 3.460 ? . 4_454
H(20) C(10) 3.520 ? . 2_655
H(20) H(1) 2.862 ? . 4_454
H(20) H(11) 3.068 ? . 4_554
H(20) H(15) 2.801 ? . 2_655
H(20) H(16) 3.361 ? . 2_655
H(21) O(3) 2.549 ? . 3_766
H(21) O(4') 3.494 ? . 2_655
H(21) O(5) 3.413 ? . 2_655
H(21) O(5') 3.489 ? . 2_655
H(21) C(10) 3.496 ? . 2_655
H(21) C(11) 3.198 ? . 2_655
H(21) H(5) 3.454 ? . 3_666
H(21) H(9) 2.997 ? . 3_666
H(21) H(15) 3.325 ? . 2_655
H(21) H(16) 2.924 ? . 2_655
H(21) H(17) 3.240 ? . 2_655
H(21) H(18) 2.360 ? . 2_655
H(22) O(3) 2.594 ? . 3_766
H(22) H(3) 3.209 ? . 4_554
H(22) H(4) 3.238 ? . 4_554
H(22) H(9) 2.956 ? . 3_666

loop_
_geom_torsion_atom_site_label_1
_geom_torsion_atom_site_label_2
_geom_torsion_atom_site_label_3
_geom_torsion_atom_site_label_4
_geom_torsion
_geom_torsion_publ_flag
_geom_torsion_site_symmetry_1
_geom_torsion_site_symmetry_2
_geom_torsion_site_symmetry_3
_geom_torsion_site_symmetry_4
O(1) Zn(1) O(1') O(2) -137.9(19) ? . . . .
O(1) Zn(1) O(1') N(5) -14.6(6) ? . . . .
O(1') Zn(1) O(1) O(2') 130.6(18) ? . . . .
O(1') Zn(1) O(1) N(5) 15.1(7) ? . . . .
O(1) Zn(1) O(4) O(4') -132.6(6) ? . . . .
O(1) Zn(1) O(4) N(6) -104.1(8) ? . . . .
O(4) Zn(1) O(1) O(1') 44.0(6) ? . . . .
O(4) Zn(1) O(1) O(2') 174.5(16) ? . . . .
O(4) Zn(1) O(1) N(5) 59.1(9) ? . . . .
O(1) Zn(1) O(4') O(4) 55.6(7) ? . . . .
O(1) Zn(1) O(4') O(5) -51.9(12) ? . . . .
O(1) Zn(1) O(4') N(6) 22.9(9) ? . . . .
O(4') Zn(1) O(1) O(1') 17.0(6) ? . . . .
O(4') Zn(1) O(1) O(2') 147.5(15) ? . . . .
O(4') Zn(1) O(1) N(5) 32.1(10) ? . . . .
O(1) Zn(1) N(1) C(1) -110.3(7) ? . . . .
O(1) Zn(1) N(1) C(5) 68.2(5) ? . . . .
N(1) Zn(1) O(1) O(1') 116.8(5) ? . . . .
N(1) Zn(1) O(1) O(2') -112.6(16) ? . . . .
N(1) Zn(1) O(1) N(5) 131.9(9) ? . . . .
O(1) Zn(1) N(2) C(6) -55.5(4) ? . . . .
O(1) Zn(1) N(2) C(7) 66.2(4) ? . . . .
O(1) Zn(1) N(2) C(8) -171.6(4) ? . . . .
N(2) Zn(1) O(1) O(1') -166.2(5) ? . . . .
N(2) Zn(1) O(1) O(2') -35.7(16) ? . . . .
N(2) Zn(1) O(1) N(5) -151.1(9) ? . . . .
O(1) Zn(1) N(3) C(9) -20.9(13) ? . . . .
O(1) Zn(1) N(3) C(10) -143.1(12) ? . . . .
O(1) Zn(1) N(3) C(11) 95.8(12) ? . . . .
N(3) Zn(1) O(1) O(1') -132.9(11) ? . . . .
N(3) Zn(1) O(1) O(2') -2(2) ? . . . .
N(3) Zn(1) O(1) N(5) -117.8(12) ? . . . .
O(1) Zn(1) N(4) C(12) 175.7(5) ? . . . .
O(1) Zn(1) N(4) C(16) -6.7(6) ? . . . .
N(4) Zn(1) O(1) O(1') -71.6(5) ? . . . .
N(4) Zn(1) O(1) O(2') 58.9(16) ? . . . .
N(4) Zn(1) O(1) N(5) -56.5(9) ? . . . .
O(1') Zn(1) O(4) O(4') -105.2(6) ? . . . .
O(1') Zn(1) O(4) N(6) -76.7(8) ? . . . .
O(4) Zn(1) O(1') O(1) -132.5(6) ? . . . .
O(4) Zn(1) O(1') O(2) 89.6(17) ? . . . .
O(4) Zn(1) O(1') N(5) -147.1(8) ? . . . .
O(1') Zn(1) O(4') O(4) 66.1(6) ? . . . .
O(1') Zn(1) O(4') O(5) -41.4(11) ? . . . .
O(1') Zn(1) O(4') N(6) 33.4(8) ? . . . .
O(4') Zn(1) O(1') O(1) -164.8(6) ? . . . .
O(4') Zn(1) O(1') O(2) 57.3(17) ? . . . .
O(4') Zn(1) O(1') N(5) -179.4(8) ? . . . .
O(1') Zn(1) N(1) C(1) -75.8(7) ? . . . .
O(1') Zn(1) N(1) C(5) 102.7(5) ? . . . .
N(1) Zn(1) O(1') O(1) -65.5(5) ? . . . .
N(1) Zn(1) O(1') O(2) 156.6(16) ? . . . .
N(1) Zn(1) O(1') N(5) -80.2(7) ? . . . .
O(1') Zn(1) N(2) C(6) -65.6(4) ? . . . .
O(1') Zn(1) N(2) C(7) 56.2(5) ? . . . .
O(1') Zn(1) N(2) C(8) 178.4(3) ? . . . .
N(2) Zn(1) O(1') O(1) 16.3(6) ? . . . .
N(2) Zn(1) O(1') O(2) -121.6(16) ? . . . .
N(2) Zn(1) O(1') N(5) 1.6(8) ? . . . .
O(1') Zn(1) N(3) C(9) -134.9(5) ? . . . .
O(1') Zn(1) N(3) C(10) 102.9(6) ? . . . .
O(1') Zn(1) N(3) C(11) -18.2(7) ? . . . .
N(3) Zn(1) O(1') O(1) 157.3(5) ? . . . .
N(3) Zn(1) O(1') O(2) 19(2) ? . . . .
N(3) Zn(1) O(1') N(5) 142.6(6) ? . . . .
O(1') Zn(1) N(4) C(12) 139.5(5) ? . . . .
O(1') Zn(1) N(4) C(16) -42.9(6) ? . . . .
N(4) Zn(1) O(1') O(1) 108.0(5) ? . . . .
N(4) Zn(1) O(1') O(2) -29.9(17) ? . . . .
N(4) Zn(1) O(1') N(5) 93.4(7) ? . . . .
O(4) Zn(1) O(4') O(5) -107.5(13) ? . . . .
O(4) Zn(1) O(4') N(6) -32.7(7) ? . . . .
O(4') Zn(1) O(4) N(6) 28.5(6) ? . . . .
O(4) Zn(1) N(1) C(1) -12.1(6) ? . . . .
O(4) Zn(1) N(1) C(5) 166.4(6) ? . . . .
N(1) Zn(1) O(4) O(4') 144.4(6) ? . . . .
N(1) Zn(1) O(4) N(6) 172.9(8) ? . . . .
O(4) Zn(1) N(2) C(6) 38.9(7) ? . . . .
O(4) Zn(1) N(2) C(7) 160.7(6) ? . . . .
O(4) Zn(1) N(2) C(8) -77.1(6) ? . . . .
N(2) Zn(1) O(4) O(4') 136.0(5) ? . . . .
N(2) Zn(1) O(4) N(6) 164.5(5) ? . . . .
O(4) Zn(1) N(3) C(9) 162.2(4) ? . . . .
O(4) Zn(1) N(3) C(10) 40.0(5) ? . . . .
O(4) Zn(1) N(3) C(11) -81.1(4) ? . . . .
N(3) Zn(1) O(4) O(4') 46.6(6) ? . . . .
N(3) Zn(1) O(4) N(6) 75.1(8) ? . . . .
O(4) Zn(1) N(4) C(12) 76.0(5) ? . . . .
O(4) Zn(1) N(4) C(16) -106.4(6) ? . . . .
N(4) Zn(1) O(4) O(4') -33.3(6) ? . . . .
N(4) Zn(1) O(4) N(6) -4.8(9) ? . . . .
O(4') Zn(1) N(1) C(1) 6.8(7) ? . . . .
O(4') Zn(1) N(1) C(5) -174.7(5) ? . . . .
N(1) Zn(1) O(4') O(4) -34.7(6) ? . . . .
N(1) Zn(1) O(4') O(5) -142.2(11) ? . . . .
N(1) Zn(1) O(4') N(6) -67.4(8) ? . . . .
O(4') Zn(1) N(2) C(6) 117.1(7) ? . . . .
O(4') Zn(1) N(2) C(7) -121.1(7) ? . . . .
O(4') Zn(1) N(2) C(8) 1.1(8) ? . . . .
N(2) Zn(1) O(4') O(4) -116.2(7) ? . . . .
N(2) Zn(1) O(4') O(5) 136.3(10) ? . . . .
N(2) Zn(1) O(4') N(6) -148.9(6) ? . . . .
O(4') Zn(1) N(3) C(9) -173.6(4) ? . . . .
O(4') Zn(1) N(3) C(10) 64.2(4) ? . . . .
O(4') Zn(1) N(3) C(11) -56.9(4) ? . . . .
N(3) Zn(1) O(4') O(4) -132.2(6) ? . . . .
N(3) Zn(1) O(4') O(5) 120.3(11) ? . . . .
N(3) Zn(1) O(4') N(6) -164.9(8) ? . . . .
O(4') Zn(1) N(4) C(12) 58.5(5) ? . . . .
O(4') Zn(1) N(4) C(16) -124.0(6) ? . . . .
N(4) Zn(1) O(4') O(4) 150.0(6) ? . . . .
N(4) Zn(1) O(4') O(5) 42.5(11) ? . . . .
N(4) Zn(1) O(4') N(6) 117.2(8) ? . . . .
N(1) Zn(1) N(2) C(6) 30.7(3) ? . . . .
N(1) Zn(1) N(2) C(7) 152.5(4) ? . . . .
N(1) Zn(1) N(2) C(8) -85.3(3) ? . . . .
N(2) Zn(1) N(1) C(1) 163.6(6) ? . . . .
N(2) Zn(1) N(1) C(5) -17.9(5) ? . . . .
N(1) Zn(1) N(3) C(9) 87.5(4) ? . . . .
N(1) Zn(1) N(3) C(10) -34.7(4) ? . . . .
N(1) Zn(1) N(3) C(11) -155.8(4) ? . . . .
N(3) Zn(1) N(1) C(1) 84.2(6) ? . . . .
N(3) Zn(1) N(1) C(5) -97.3(5) ? . . . .
N(1) Zn(1) N(4) C(12) -88.6(15) ? . . . .
N(1) Zn(1) N(4) C(16) 89.0(15) ? . . . .
N(4) Zn(1) N(1) C(1) 153.3(13) ? . . . .
N(4) Zn(1) N(1) C(5) -28.2(17) ? . . . .
N(2) Zn(1) N(3) C(9) 12.6(3) ? . . . .
N(2) Zn(1) N(3) C(10) -109.6(4) ? . . . .
N(2) Zn(1) N(3) C(11) 129.3(4) ? . . . .
N(3) Zn(1) N(2) C(6) 132.8(3) ? . . . .
N(3) Zn(1) N(2) C(7) -105.4(4) ? . . . .
N(3) Zn(1) N(2) C(8) 16.8(3) ? . . . .
N(2) Zn(1) N(4) C(12) -98.7(4) ? . . . .
N(2) Zn(1) N(4) C(16) 78.9(5) ? . . . .
N(4) Zn(1) N(2) C(6) -150.8(3) ? . . . .
N(4) Zn(1) N(2) C(7) -29.1(4) ? . . . .
N(4) Zn(1) N(2) C(8) 93.2(3) ? . . . .
N(3) Zn(1) N(4) C(12) -17.9(4) ? . . . .
N(3) Zn(1) N(4) C(16) 159.7(5) ? . . . .
N(4) Zn(1) N(3) C(9) -84.4(4) ? . . . .
N(4) Zn(1) N(3) C(10) 153.4(4) ? . . . .
N(4) Zn(1) N(3) C(11) 32.2(4) ? . . . .
Zn(1) O(1) O(1') O(2) 154.4(12) ? . . . .
Zn(1) O(1) O(1') N(5) 164.6(7) ? . . . .
Zn(1) O(1) O(2') N(5) -129.2(16) ? . . . .
Zn(1) O(1) N(5) O(1') -16.9(7) ? . . . .
Zn(1) O(1) N(5) O(2) -10.1(12) ? . . . .
Zn(1) O(1) N(5) O(3) -174.5(8) ? . . . .
Zn(1) O(1) N(5) O(2') 143.2(13) ? . . . .
O(1') O(1) O(2') N(5) -22.8(11) ? . . . .
O(2') O(1) O(1') Zn(1) -137.3(15) ? . . . .
O(2') O(1) O(1') O(2) 17(2) ? . . . .
O(2') O(1) O(1') N(5) 27.3(14) ? . . . .
O(1') O(1) N(5) O(2) 6.8(8) ? . . . .
O(1') O(1) N(5) O(3) -157.7(14) ? . . . .
O(1') O(1) N(5) O(2') 160.1(10) ? . . . .
N(5) O(1) O(1') Zn(1) -164.6(7) ? . . . .
N(5) O(1) O(1') O(2) -10.2(11) ? . . . .
O(2') O(1) N(5) O(1') -160.1(10) ? . . . .
O(2') O(1) N(5) O(2) -153.3(9) ? . . . .
O(2') O(1) N(5) O(3) 42.3(16) ? . . . .
Zn(1) O(1') O(2) N(5) 134.4(17) ? . . . .
Zn(1) O(1') N(5) O(1) 18.0(8) ? . . . .
Zn(1) O(1') N(5) O(2) -153.7(10) ? . . . .
Zn(1) O(1') N(5) O(3) 176.0(8) ? . . . .
Zn(1) O(1') N(5) O(2') 2.7(10) ? . . . .
O(1) O(1') O(2) N(5) 8.3(9) ? . . . .
O(1) O(1') N(5) O(2) -171.6(9) ? . . . .
O(1) O(1') N(5) O(3) 158.0(13) ? . . . .
O(1) O(1') N(5) O(2') -15.2(8) ? . . . .
O(2) O(1') N(5) O(1) 171.6(9) ? . . . .
O(2) O(1') N(5) O(3) -30.3(13) ? . . . .
O(2) O(1') N(5) O(2') 156.4(9) ? . . . .
O(1') O(2) N(5) O(1) -9.0(10) ? . . . .
O(1') O(2) N(5) O(3) 161.5(8) ? . . . .
O(1') O(2) N(5) O(2') -51.8(18) ? . . . .
O(1) O(2') N(5) O(1') 20.7(11) ? . . . .
O(1) O(2') N(5) O(2) 59.1(19) ? . . . .
O(1) O(2') N(5) O(3) -155.0(10) ? . . . .
Zn(1) O(4) O(4') O(5) 134.1(8) ? . . . .
Zn(1) O(4) O(4') N(6) 153.3(5) ? . . . .
Zn(1) O(4) N(6) O(4') -35.1(7) ? . . . .
Zn(1) O(4) N(6) O(5) -13.6(12) ? . . . .
Zn(1) O(4) N(6) O(5') -63(2) ? . . . .
Zn(1) O(4) N(6) O(6) 149.9(7) ? . . . .
O(4') O(4) N(6) O(5) 21.5(9) ? . . . .
O(4') O(4) N(6) O(5') -28(2) ? . . . .
O(4') O(4) N(6) O(6) -174.9(7) ? . . . .
N(6) O(4) O(4') Zn(1) -153.3(5) ? . . . .
N(6) O(4) O(4') O(5) -19.2(8) ? . . . .
Zn(1) O(4') O(5) O(5') 150.5(9) ? . . . .
Zn(1) O(4') O(5) N(6) 108.7(11) ? . . . .
Zn(1) O(4') N(6) O(4) 31.6(7) ? . . . .
Zn(1) O(4') N(6) O(5) -127.3(9) ? . . . .
Zn(1) O(4') N(6) O(5') -156.1(6) ? . . . .
Zn(1) O(4') N(6) O(6) 41.3(17) ? . . . .
O(4) O(4') O(5) O(5') 64.7(15) ? . . . .
O(4) O(4') O(5) N(6) 22.8(9) ? . . . .
O(4) O(4') N(6) O(5) -158.9(9) ? . . . .
O(4) O(4') N(6) O(5') 172.3(7) ? . . . .
O(4) O(4') N(6) O(6) 9.7(14) ? . . . .
O(5) O(4') N(6) O(4) 158.9(9) ? . . . .
O(5) O(4') N(6) O(5') -28.8(8) ? . . . .
O(5) O(4') N(6) O(6) 168.6(15) ? . . . .
N(6) O(4') O(5) O(5') 41.8(11) ? . . . .
O(4') O(5) O(5') N(6) -37.5(10) ? . . . .
O(4') O(5) N(6) O(4) -19.3(8) ? . . . .
O(4') O(5) N(6) O(5') 146.1(9) ? . . . .
O(4') O(5) N(6) O(6) -169.7(14) ? . . . .
O(5') O(5) N(6) O(4) -165.4(8) ? . . . .
O(5') O(5) N(6) O(4') -146.1(9) ? . . . .
O(5') O(5) N(6) O(6) 44.3(16) ? . . . .
O(5) O(5') N(6) O(4) 57(2) ? . . . .
O(5) O(5') N(6) O(4') 33.0(9) ? . . . .
O(5) O(5') N(6) O(6) -156.1(9) ? . . . .
Zn(1) N(1) C(1) C(2) 179.1(7) ? . . . .
Zn(1) N(1) C(5) C(4) -177.4(5) ? . . . .
Zn(1) N(1) C(5) C(6) 0.6(8) ? . . . .
C(1) N(1) C(5) C(4) 1.2(11) ? . . . .
C(1) N(1) C(5) C(6) 179.3(6) ? . . . .
C(5) N(1) C(1) C(2) 0.6(12) ? . . . .
Zn(1) N(2) C(6) C(5) -39.6(6) ? . . . .
Zn(1) N(2) C(8) C(9) -44.5(5) ? . . . .
C(7) N(2) C(6) C(5) -166.4(5) ? . . . .
C(6) N(2) C(8) C(9) -158.4(5) ? . . . .
C(8) N(2) C(6) C(5) 72.9(6) ? . . . .
C(7) N(2) C(8) C(9) 81.8(6) ? . . . .
Zn(1) N(3) C(9) C(8) -40.7(5) ? . . . .
Zn(1) N(3) C(11) C(12) -42.4(6) ? . . . .
C(10) N(3) C(9) C(8) 83.9(6) ? . . . .
C(9) N(3) C(11) C(12) 72.0(6) ? . . . .
C(11) N(3) C(9) C(8) -154.9(5) ? . . . .
C(10) N(3) C(11) C(12) -166.4(5) ? . . . .
Zn(1) N(4) C(12) C(11) -1.3(7) ? . . . .
Zn(1) N(4) C(12) C(13) 179.8(4) ? . . . .
Zn(1) N(4) C(16) C(15) -178.2(5) ? . . . .
C(12) N(4) C(16) C(15) -0.7(10) ? . . . .
C(16) N(4) C(12) C(11) -179.2(6) ? . . . .
C(16) N(4) C(12) C(13) 1.9(9) ? . . . .
N(1) C(1) C(2) C(3) -2.8(17) ? . . . .
C(1) C(2) C(3) C(4) 2.9(18) ? . . . .
C(2) C(3) C(4) C(5) -1.1(15) ? . . . .
C(3) C(4) C(5) N(1) -1.0(12) ? . . . .
C(3) C(4) C(5) C(6) -178.9(7) ? . . . .
N(1) C(5) C(6) N(2) 27.5(8) ? . . . .
C(4) C(5) C(6) N(2) -154.4(6) ? . . . .
N(2) C(8) C(9) N(3) 60.1(6) ? . . . .
N(3) C(11) C(12) N(4) 30.4(8) ? . . . .
N(3) C(11) C(12) C(13) -150.6(6) ? . . . .
N(4) C(12) C(13) C(14) -1.3(10) ? . . . .
C(11) C(12) C(13) C(14) 179.8(4) ? . . . .
C(12) C(13) C(14) C(15) -0.6(10) ? . . . .
C(13) C(14) C(15) C(16) 1.7(10) ? . . . .
C(14) C(15) C(16) N(4) -1.1(10) ? . . . .
